data_1516845
loop_
_publ_author_name
'Yu-Hui Tan'
'Ji-Si Wu'
'Chang-Shan Yang'
'Qiang-Ren Liu'
'Yun-Zhi Tang'
'Yong-Rui Zhong'
'Bao-Hui Ye'

_publ_section_title
;
 Spontaneous resolution of novel Zn complexes in the formation of 3D
 metal-organic frameworks based on 2,2'-biimidazole ligand
;
_journal_name_full
;
Inorganica Chimica Acta
;
_journal_page_first 45
_journal_page_last 49
_journal_paper_doi 10.1016/j.ica.2012.12.038
_journal_volume 399
_journal_year 2013
_chemical_formula_sum 'C15 H6 N7 O2 Zn2'
_chemical_formula_weight 447.01
_space_group_IT_number 214
_symmetry_cell_setting cubic
_symmetry_space_group_name_Hall 'I 4bd 2c 3'
_symmetry_space_group_name_H-M 'I 41 3 2'
_atom_sites_solution_hydrogens geom
_atom_sites_solution_primary direct
_atom_sites_solution_secondary difmap
_cell_angle_alpha 90.00
_cell_angle_beta 90.00
_cell_angle_gamma 90.00
_cell_formula_units_Z 8
_cell_length_a 14.8352(2)
_cell_length_b 14.8352(2)
_cell_length_c 14.8352(2)
_cell_measurement_temperature 123(2)
_cell_volume 3264.98(8)
_computing_structure_refinement 'SHELXL-97 (Sheldrick, 1997)'
_computing_structure_solution 'SHELXS-97 (Sheldrick, 1990)'
_diffrn_ambient_temperature 123(2)
_diffrn_measured_fraction_theta_full 0.991
_diffrn_measured_fraction_theta_max 0.991
_diffrn_radiation_monochromator graphite
_diffrn_radiation_source 'fine-focus sealed tube'
_diffrn_radiation_type MoK\a
_diffrn_radiation_wavelength 0.71073
_diffrn_reflns_av_R_equivalents 0.0230
_diffrn_reflns_av_sigmaI/netI 0.0161
_diffrn_reflns_limit_h_max 16
_diffrn_reflns_limit_h_min -19
_diffrn_reflns_limit_k_max 17
_diffrn_reflns_limit_k_min -19
_diffrn_reflns_limit_l_max 12
_diffrn_reflns_limit_l_min -18
_diffrn_reflns_number 6817
_diffrn_reflns_theta_full 28.07
_diffrn_reflns_theta_max 28.07
_diffrn_reflns_theta_min 1.94
_exptl_absorpt_coefficient_mu 2.964
_exptl_absorpt_correction_T_max 0.6647
_exptl_absorpt_correction_T_min 0.6647
_exptl_absorpt_correction_type multi-scan
_exptl_absorpt_process_details SADABS
_exptl_crystal_density_diffrn 1.819
_exptl_crystal_density_method 'not measured'
_exptl_crystal_F_000 1768
_exptl_crystal_size_max 0.15
_exptl_crystal_size_mid 0.15
_exptl_crystal_size_min 0.15
_refine_diff_density_max 0.329
_refine_diff_density_min -0.200
_refine_diff_density_rms 0.067
_refine_ls_abs_structure_details 'Flack H D (1983), Acta Cryst. A39, 876-881'
_refine_ls_abs_structure_Flack 0.00(3)
_refine_ls_extinction_method none
_refine_ls_goodness_of_fit_ref 0.912
_refine_ls_hydrogen_treatment constr
_refine_ls_matrix_type full
_refine_ls_number_parameters 81
_refine_ls_number_reflns 659
_refine_ls_number_restraints 12
_refine_ls_restrained_S_all 0.905
_refine_ls_R_factor_all 0.0228
_refine_ls_R_factor_gt 0.0207
_refine_ls_shift/su_max 0.001
_refine_ls_shift/su_mean 0.000
_refine_ls_structure_factor_coef Fsqd
_refine_ls_weighting_details 'calc w=1/[\s^2^(Fo^2^)+(0.0426P)^2^+2.7803P] where P=(Fo^2^+2Fc^2^)/3'
_refine_ls_weighting_scheme calc
_refine_ls_wR_factor_gt 0.0542
_refine_ls_wR_factor_ref 0.0556
_reflns_number_gt 620
_reflns_number_total 659
_reflns_threshold_expression >2sigma(I)
_cod_data_source_file ICA-2013-399-45-49-2.cif
_cod_data_source_block 1b
_cod_original_sg_symbol_H-M I4(1)32
_cod_database_code 1516845

loop_
_symmetry_equiv_pos_as_xyz
'x, y, z'
'-x+1/2, -y, z+1/2'
'-x, y+1/2, -z+1/2'
'x+1/2, -y+1/2, -z'
'z, x, y'
'z+1/2, -x+1/2, -y'
'-z+1/2, -x, y+1/2'
'-z, x+1/2, -y+1/2'
'y, z, x'
'-y, z+1/2, -x+1/2'
'y+1/2, -z+1/2, -x'
'-y+1/2, -z, x+1/2'
'y+3/4, x+1/4, -z+1/4'
'-y+3/4, -x+3/4, -z+3/4'
'y+1/4, -x+1/4, z+3/4'
'-y+1/4, x+3/4, z+1/4'
'x+3/4, z+1/4, -y+1/4'
'-x+1/4, z+3/4, y+1/4'
'-x+3/4, -z+3/4, -y+3/4'
'x+1/4, -z+1/4, y+3/4'
'z+3/4, y+1/4, -x+1/4'
'z+1/4, -y+1/4, x+3/4'
'-z+1/4, y+3/4, x+1/4'
'-z+3/4, -y+3/4, -x+3/4'
'x+1/2, y+1/2, z+1/2'
'-x+1, -y+1/2, z+1'
'-x+1/2, y+1, -z+1'
'x+1, -y+1, -z+1/2'
'z+1/2, x+1/2, y+1/2'
'z+1, -x+1, -y+1/2'
'-z+1, -x+1/2, y+1'
'-z+1/2, x+1, -y+1'
'y+1/2, z+1/2, x+1/2'
'-y+1/2, z+1, -x+1'
'y+1, -z+1, -x+1/2'
'-y+1, -z+1/2, x+1'
'y+5/4, x+3/4, -z+3/4'
'-y+5/4, -x+5/4, -z+5/4'
'y+3/4, -x+3/4, z+5/4'
'-y+3/4, x+5/4, z+3/4'
'x+5/4, z+3/4, -y+3/4'
'-x+3/4, z+5/4, y+3/4'
'-x+5/4, -z+5/4, -y+5/4'
'x+3/4, -z+3/4, y+5/4'
'z+5/4, y+3/4, -x+3/4'
'z+3/4, -y+3/4, x+5/4'
'-z+3/4, y+5/4, x+3/4'
'-z+5/4, -y+5/4, -x+5/4'

loop_
_atom_site_label
_atom_site_type_symbol
_atom_site_fract_x
_atom_site_fract_y
_atom_site_fract_z
_atom_site_U_iso_or_equiv
_atom_site_adp_type
_atom_site_occupancy
_atom_site_symmetry_multiplicity
_atom_site_calc_flag
_atom_site_refinement_flags
_atom_site_disorder_assembly
_atom_site_disorder_group
Zn1 Zn 0.802406(15) 0.197594(15) 0.697594(15) 0.02594(14) Uani 1 3 d S . .
C1 C 1.0000 0.2500 0.67472(17) 0.0226(6) Uani 1 2 d S . .
C2 C 0.95622(18) 0.23819(19) 0.81289(15) 0.0442(6) Uani 1 1 d . . .
H2A H 0.9202 0.2285 0.8649 0.053 Uiso 1 1 calc R A .
C3 C 0.7128(7) 0.2820(8) 0.8487(7) 0.055(2) Uani 0.33 1 d P . .
C4 C 0.6001(9) 0.3519(8) 0.9065(9) 0.066(3) Uani 0.33 1 d P . .
C5 C 0.6013(13) 0.2655(14) 0.8957(13) 0.060(5) Uani 0.17 1 d P . .
C6 C 0.6591(16) 0.2187(12) 0.8397(11) 0.058(5) Uani 0.17 1 d P A .
N1 N 0.92757(12) 0.23032(12) 0.72532(12) 0.0284(4) Uani 1 1 d U A .
N2 N 0.723(3) 0.265(2) 0.7908(15) 0.030(3) Uani 0.17 1 d P A 2
O1 O 0.723(3) 0.265(2) 0.7908(15) 0.030(3) Uani 0.17 1 d PU A 1
O2 O 0.7672(10) 0.2468(10) 0.8961(8) 0.064(4) Uani 0.17 1 d P A .

loop_
_atom_site_aniso_label
_atom_site_aniso_U_11
_atom_site_aniso_U_22
_atom_site_aniso_U_33
_atom_site_aniso_U_23
_atom_site_aniso_U_13
_atom_site_aniso_U_12
Zn1 0.02594(14) 0.02594(14) 0.02594(14) -0.00166(9) 0.00166(9) 0.00166(9)
C1 0.0249(13) 0.0186(12) 0.0242(15) 0.000 0.000 0.0007(9)
C2 0.0468(15) 0.0654(17) 0.0204(10) -0.0025(10) 0.0038(9) -0.0215(13)
C3 0.051(5) 0.060(6) 0.054(5) -0.011(5) 0.001(4) 0.024(5)
C4 0.071(9) 0.060(6) 0.068(7) -0.008(6) 0.015(6) 0.016(7)
C5 0.050(10) 0.074(12) 0.055(10) -0.015(9) 0.016(8) 0.028(9)
C6 0.091(15) 0.049(10) 0.033(8) -0.001(8) 0.013(9) 0.031(11)
N1 0.0301(9) 0.0324(9) 0.0227(8) -0.0014(7) 0.0022(6) -0.0057(7)
N2 0.040(6) 0.029(6) 0.022(5) -0.002(4) 0.004(5) 0.008(6)
O1 0.040(6) 0.029(6) 0.022(5) -0.002(4) 0.004(5) 0.008(6)
O2 0.071(9) 0.078(9) 0.042(6) 0.010(6) 0.016(6) 0.052(7)

loop_
_atom_type_symbol
_atom_type_description
_atom_type_scat_dispersion_real
_atom_type_scat_dispersion_imag
_atom_type_scat_source
C C 0.0033 0.0016 'International Tables Vol C Tables 4.2.6.8 and 6.1.1.4'
H H 0.0000 0.0000 'International Tables Vol C Tables 4.2.6.8 and 6.1.1.4'
N N 0.0061 0.0033 'International Tables Vol C Tables 4.2.6.8 and 6.1.1.4'
O O 0.0106 0.0060 'International Tables Vol C Tables 4.2.6.8 and 6.1.1.4'
Zn Zn 0.2839 1.4301 'International Tables Vol C Tables 4.2.6.8 and 6.1.1.4'

loop_
_geom_angle_atom_site_label_1
_geom_angle_atom_site_label_2
_geom_angle_atom_site_label_3
_geom_angle
_geom_angle_site_symmetry_1
_geom_angle_site_symmetry_3
N1 Zn1 N1 112.36(4) . 10_646
N1 Zn1 N1 112.36(4) . 7_665
N1 Zn1 N1 112.36(4) 10_646 7_665
N1 Zn1 O1 112.9(8) . 7_665
N1 Zn1 O1 99.8(9) 10_646 7_665
N1 Zn1 O1 106.3(17) 7_665 7_665
N1 Zn1 N2 112.9(8) . 7_665
N1 Zn1 N2 99.8(9) 10_646 7_665
N1 Zn1 N2 106.3(17) 7_665 7_665
O1 Zn1 N2 0(2) 7_665 7_665
N1 Zn1 O1 99.8(9) . 10_646
N1 Zn1 O1 106.3(17) 10_646 10_646
N1 Zn1 O1 112.9(8) 7_665 10_646
O1 Zn1 O1 13.1(5) 7_665 10_646
N2 Zn1 O1 13.1(5) 7_665 10_646
N1 Zn1 N2 99.8(9) . 10_646
N1 Zn1 N2 106.3(17) 10_646 10_646
N1 Zn1 N2 112.9(8) 7_665 10_646
O1 Zn1 N2 13.1(5) 7_665 10_646
N2 Zn1 N2 13.1(5) 7_665 10_646
O1 Zn1 N2 0.0(10) 10_646 10_646
N1 Zn1 N2 106.3(17) . .
N1 Zn1 N2 112.9(8) 10_646 .
N1 Zn1 N2 99.8(9) 7_665 .
O1 Zn1 N2 13.1(5) 7_665 .
N2 Zn1 N2 13.1(5) 7_665 .
O1 Zn1 N2 13.1(5) 10_646 .
N2 Zn1 N2 13.1(5) 10_646 .
N1 C1 N1 112.0(2) 26_654 .
N1 C1 C1 123.99(12) 26_654 13_546
N1 C1 C1 123.99(12) . 13_546
C2 C2 N1 108.75(12) 26_654 .
N2 C3 O1 24(3) . 10_646
N2 C3 N2 24(3) . 10_646
O1 C3 N2 0.0(17) 10_646 10_646
N2 C3 O2 109(2) . .
O1 C3 O2 114(3) 10_646 .
N2 C3 O2 114(3) 10_646 .
N2 C3 C6 78(3) . .
O1 C3 C6 100.3(15) 10_646 .
N2 C3 C6 100.3(15) 10_646 .
O2 C3 C6 99.6(16) . .
N2 C3 O1 17.8(6) . 7_665
O1 C3 O1 22.2(8) 10_646 7_665
N2 C3 O1 22.2(8) 10_646 7_665
O2 C3 O1 126.4(10) . 7_665
C6 C3 O1 80(3) . 7_665
N2 C3 N2 17.8(6) . 7_665
O1 C3 N2 22.2(8) 10_646 7_665
N2 C3 N2 22.2(8) 10_646 7_665
O2 C3 N2 126.4(10) . 7_665
C6 C3 N2 80(3) . 7_665
O1 C3 N2 0(7) 7_665 7_665
N2 C3 C6 89(4) . 10_646
O1 C3 C6 67.4(17) 10_646 10_646
N2 C3 C6 67.4(17) 10_646 10_646
O2 C3 C6 79.4(16) . 10_646
C6 C3 C6 165.3(19) . 10_646
O1 C3 C6 89(3) 7_665 10_646
N2 C3 C6 89(3) 7_665 10_646
N2 C3 C3 63.8(14) . 10_646
O1 C3 C3 41.9(14) 10_646 10_646
N2 C3 C3 41.9(14) 10_646 10_646
O2 C3 C3 133.0(17) . 10_646
C6 C3 C3 121.4(13) . 10_646
O1 C3 C3 51(2) 7_665 10_646
N2 C3 C3 51(2) 7_665 10_646
C6 C3 C3 55.0(13) 10_646 10_646
N2 C3 C3 55(3) . 7_665
O1 C3 C3 60(2) 10_646 7_665
N2 C3 C3 60(2) 10_646 7_665
O2 C3 C3 156.5(14) . 7_665
C6 C3 C3 61.9(13) . 7_665
O1 C3 C3 40.7(8) 7_665 7_665
N2 C3 C3 40.7(8) 7_665 7_665
C6 C3 C3 114.5(14) 10_646 7_665
C3 C3 C3 60.000(4) 10_646 7_665
N2 C3 C4 137.4(19) . 43
O1 C3 C4 125(2) 10_646 43
N2 C3 C4 125(2) 10_646 43
O2 C3 C4 113.6(10) . 43
C6 C3 C4 96.5(13) . 43
O1 C3 C4 119.7(11) 7_665 43
N2 C3 C4 119.7(11) 7_665 43
C6 C3 C4 97.2(12) 10_646 43
C3 C3 C4 85.4(6) 10_646 43
C3 C3 C4 84.4(6) 7_665 43
C4 C4 C4 78.8(19) 43 37_446
C4 C4 C4 58(2) 43 10_646
C4 C4 C4 85.0(13) 37_446 10_646
C4 C4 C4 94.2(9) 43 7_665
C4 C4 C4 43.4(17) 37_446 7_665
C4 C4 C4 60.000(3) 10_646 7_665
C4 C4 C5 78.8(16) 43 .
C4 C4 C5 81.3(12) 37_446 .
C4 C4 C5 136.2(14) 10_646 .
C4 C4 C5 124.2(19) 7_665 .
C4 C4 C5 68.2(19) 43 43
C4 C4 C5 146.6(14) 37_446 43
C4 C4 C5 73.1(19) 10_646 43
C4 C4 C5 131.7(19) 7_665 43
C5 C4 C5 97(2) . 43
C4 C4 C4 52.2(5) 43 46_454
C4 C4 C4 52.1(5) 37_446 46_454
C4 C4 C4 33.6(11) 10_646 46_454
C4 C4 C4 42.9(14) 7_665 46_454
C5 C4 C4 114.5(13) . 46_454
C5 C4 C4 100.5(10) 43 46_454
C4 C4 C5 138(2) 43 37_446
C4 C4 C5 59.9(12) 37_446 37_446
C4 C4 C5 121.1(17) 10_646 37_446
C4 C4 C5 62.2(17) 7_665 37_446
C5 C4 C5 87(2) . 37_446
C5 C4 C5 153.5(12) 43 37_446
C4 C4 C5 101.7(10) 46_454 37_446
C4 C4 C3 142(3) 43 43
C4 C4 C3 130(2) 37_446 43
C4 C4 C3 95.6(7) 10_646 43
C4 C4 C3 94.4(7) 7_665 43
C5 C4 C3 124.7(12) . 43
C5 C4 C3 78.4(11) 43 43
C4 C4 C3 120.5(12) 46_454 43
C5 C4 C3 78.0(10) 37_446 43
C4 C4 C3 103(2) 43 46_454
C4 C4 C3 117.4(12) 37_446 46_454
C4 C4 C3 51.2(5) 10_646 46_454
C4 C4 C3 74.6(8) 7_665 46_454
C5 C4 C3 161.2(14) . 46_454
C5 C4 C3 67.2(10) 43 46_454
C4 C4 C3 79.7(10) 46_454 46_454
C5 C4 C3 103.0(9) 37_446 46_454
C3 C4 C3 44.5(7) 43 46_454
C4 C4 C3 129.9(16) 43 37_446
C4 C4 C3 89.9(16) 37_446 37_446
C4 C4 C3 72.8(8) 10_646 37_446
C4 C4 C3 50.5(5) 7_665 37_446
C5 C4 C3 147.9(16) . 37_446
C5 C4 C3 106.7(11) 43 37_446
C4 C4 C3 82.4(10) 46_454 37_446
C5 C4 C3 62.5(9) 37_446 37_446
C3 C4 C3 44.0(7) 43 37_446
C3 C4 C3 41.0(5) 46_454 37_446
C4 C5 C4 33.0(11) . 43
C4 C5 C6 126(2) . .
C4 C5 C6 96.6(17) 43 .
C4 C5 C4 38.8(11) . 37_446
C4 C5 C4 44.6(12) 43 37_446
C6 C5 C4 96.3(15) . 37_446
C4 C5 C3 85.7(14) . .
C4 C5 C3 54.1(9) 43 .
C6 C5 C3 43.1(12) . .
C4 C5 C3 71.2(11) 37_446 .
C4 C5 C3 86.9(13) . 7_665
C4 C5 C3 70.6(11) 43 7_665
C6 C5 C3 45.4(10) . 7_665
C4 C5 C3 51.5(8) 37_446 7_665
C3 C5 C3 42.9(8) . 7_665
C4 C5 C5 50.7(12) . 37_446
C4 C5 C5 78.1(9) 43 37_446
C6 C5 C5 124(2) . 37_446
C4 C5 C5 42.6(10) 37_446 37_446
C3 C5 C5 113.3(11) . 37_446
C3 C5 C5 81.9(13) 7_665 37_446
C4 C5 C5 42.8(12) . 43
C4 C5 C5 40.1(10) 43 43
C6 C5 C5 121(2) . 43
C4 C5 C5 77.4(9) 37_446 43
C3 C5 C5 81.0(13) . 43
C3 C5 C5 110.0(11) 7_665 43
C5 C5 C5 90.4(11) 37_446 43
C3 C6 C3 63.0(13) . 7_665
C3 C6 N2 40(2) . .
C3 C6 N2 48.7(15) 7_665 .
C3 C6 C5 87.3(16) . .
C3 C6 C5 87.1(14) 7_665 .
N2 C6 C5 119.6(19) . .
C3 C6 O1 50.3(11) . 7_665
C3 C6 O1 34.6(8) 7_665 7_665
N2 C6 O1 16.2(19) . 7_665
C5 C6 O1 115.7(17) . 7_665
C3 C6 N2 50.3(11) . 7_665
C3 C6 N2 34.6(8) 7_665 7_665
N2 C6 N2 16.2(19) . 7_665
C5 C6 N2 115.7(17) . 7_665
O1 C6 N2 0.0(15) 7_665 7_665
C3 C6 O2 108.6(14) . 7_665
C3 C6 O2 46.4(9) 7_665 7_665
N2 C6 O2 80(2) . 7_665
C5 C6 O2 97.7(16) . 7_665
O1 C6 O2 64.6(10) 7_665 7_665
N2 C6 O2 64.6(10) 7_665 7_665
C3 C6 N2 37.4(15) . 10_646
C3 C6 N2 43.6(18) 7_665 10_646
N2 C6 N2 6.5(8) . 10_646
C5 C6 N2 113.4(16) . 10_646
O1 C6 N2 14.3(15) 7_665 10_646
N2 C6 N2 14.3(15) 7_665 10_646
O2 C6 N2 79(2) 7_665 10_646
C3 C6 O1 37.4(15) . 10_646
C3 C6 O1 43.6(18) 7_665 10_646
N2 C6 O1 6.5(8) . 10_646
C5 C6 O1 113.4(16) . 10_646
O1 C6 O1 14.3(15) 7_665 10_646
N2 C6 O1 14.3(15) 7_665 10_646
O2 C6 O1 79(2) 7_665 10_646
N2 C6 O1 0(4) 10_646 10_646
C3 C6 O2 39.3(10) . .
C3 C6 O2 101.1(15) 7_665 .
N2 C6 O2 62(2) . .
C5 C6 O2 98.8(16) . .
O1 C6 O2 77.8(12) 7_665 .
N2 C6 O2 77.8(12) 7_665 .
O2 C6 O2 142.4(15) 7_665 .
N2 C6 O2 64(2) 10_646 .
O1 C6 O2 64(2) 10_646 .
C1 N1 C2 105.24(18) . .
C1 N1 Zn1 133.91(15) . .
C2 N1 Zn1 120.84(14) . .
N2 N2 N2 60.00(4) 10_646 7_665
N2 N2 C3 103(10) 10_646 .
N2 N2 C3 126.3(7) 7_665 .
N2 N2 C3 95(8) 10_646 7_665
N2 N2 C3 52(7) 7_665 7_665
C3 N2 C3 82.8(17) . 7_665
N2 N2 C3 35.8(5) 10_646 10_646
N2 N2 C3 63(8) 7_665 10_646
C3 N2 C3 76(2) . 10_646
C3 N2 C3 69.2(7) 7_665 10_646
N2 N2 C6 154(4) 10_646 .
N2 N2 C6 110(10) 7_665 .
C3 N2 C6 62.0(19) . .
C3 N2 C6 64(3) 7_665 .
C3 N2 C6 118.8(13) 10_646 .
N2 N2 C6 54(10) 10_646 10_646
N2 N2 C6 109(10) 7_665 10_646
C3 N2 C6 57(3) . 10_646
C3 N2 C6 111.3(17) 7_665 10_646
C3 N2 C6 50(2) 10_646 10_646
C6 N2 C6 118.4(17) . 10_646
N2 N2 O2 111(10) 10_646 .
N2 N2 O2 165(8) 7_665 .
C3 N2 O2 41.0(17) . .
C3 N2 O2 121.2(9) 7_665 .
C3 N2 O2 102(3) 10_646 .
C6 N2 O2 72.9(12) . .
C6 N2 O2 58(2) 10_646 .
N2 N2 C6 56(10) 10_646 7_665
N2 N2 C6 19(3) 7_665 7_665
C3 N2 C6 107.5(10) . 7_665
C3 N2 C6 42.3(10) 7_665 7_665
C3 N2 C6 47.5(11) 10_646 7_665
C6 N2 C6 106(3) . 7_665
C6 N2 C6 96.8(14) 10_646 7_665
O2 N2 C6 146.2(16) . 7_665
N2 N2 Zn1 83.4(2) 10_646 .
N2 N2 Zn1 83.4(2) 7_665 .
C3 N2 Zn1 149(3) . .
C3 N2 Zn1 127(3) 7_665 .
C3 N2 Zn1 118.8(15) 10_646 .
C6 N2 Zn1 120(2) . .
C6 N2 Zn1 109(3) 10_646 .
O2 N2 Zn1 108.2(15) . .
C6 N2 Zn1 101.4(9) 7_665 .
C3 O2 C6 54.2(12) . 10_646
C3 O2 N2 30.0(6) . .
C6 O2 N2 57.1(18) 10_646 .
C3 O2 C6 41.1(10) . .
C6 O2 C6 94.3(14) 10_646 .
N2 O2 C6 44.9(18) . .

loop_
_geom_bond_atom_site_label_1
_geom_bond_atom_site_label_2
_geom_bond_distance
_geom_bond_site_symmetry_2
Zn1 N1 1.9628(18) .
Zn1 N1 1.9628(17) 10_646
Zn1 N1 1.9628(18) 7_665
Zn1 O1 2.075(5) 7_665
Zn1 N2 2.075(5) 7_665
Zn1 O1 2.075(5) 10_646
Zn1 N2 2.075(5) 10_646
Zn1 N2 2.075(5) .
C1 N1 1.343(2) 26_654
C1 N1 1.343(2) .
C1 C1 1.475(5) 13_546
C2 C2 1.345(5) 26_654
C2 N1 1.372(3) .
C3 N2 0.91(2) .
C3 O1 1.12(4) 10_646
C3 N2 1.12(4) 10_646
C3 O2 1.192(14) .
C3 C6 1.24(3) .
C3 O1 1.25(3) 7_665
C3 N2 1.25(3) 7_665
C3 C6 1.33(2) 10_646
C3 C3 1.348(18) 10_646
C3 C3 1.348(18) 7_665
C3 C4 1.497(12) 43
C4 C4 0.76(2) 43
C4 C4 0.93(3) 37_446
C4 C4 1.083(17) 10_646
C4 C4 1.083(17) 7_665
C4 C5 1.29(2) .
C4 C5 1.36(3) 43
C4 C4 1.367(18) 46_454
C4 C5 1.48(3) 37_446
C4 C3 1.497(12) 43
C4 C3 1.915(16) 46_454
C4 C3 1.933(14) 37_446
C5 C4 1.36(3) 43
C5 C6 1.38(2) .
C5 C4 1.48(3) 37_446
C5 C3 1.87(2) 7_665
C5 C5 1.90(4) 37_446
C5 C5 1.99(4) 43
C6 C3 1.33(2) 7_665
C6 N2 1.37(4) .
C6 O1 1.60(6) 7_665
C6 N2 1.60(6) 7_665
C6 O2 1.62(2) 7_665
C6 N2 1.81(3) 10_646
C6 O1 1.81(3) 10_646
C6 O2 1.86(3) .
N2 N2 0.474(17) 10_646
N2 N2 0.474(17) 7_665
N2 C3 1.12(4) 7_665
N2 C3 1.25(3) 10_646
N2 C6 1.60(6) 10_646
N2 O2 1.72(4) .
N2 C6 1.81(3) 7_665
O2 C6 1.62(2) 10_646
